data_9008302
loop_
_publ_author_name
'Annehed, H.'
'Faelth, L.'
'Lincoln, F. J.'

_publ_section_title
;
 Crystal structure of synthetic makatite Na2Si4O8(OH)2(H2O)4
;
_journal_name_full 'Zeitschrift fur Kristallographie'
_journal_page_first 203
_journal_page_last 210
_journal_volume 159
_journal_year 1982
_chemical_formula_sum 'H5 Na O7 Si2'
_chemical_name_mineral Makatite
_space_group_IT_number 14
_symmetry_space_group_name_Hall '-P 2ybc'
_symmetry_space_group_name_H-M 'P 1 21/c 1'
_cell_angle_alpha 90
_cell_angle_beta 90.64
_cell_angle_gamma 90
_cell_formula_units_Z 8
_cell_length_a 7.3881
_cell_length_b 18.094
_cell_length_c 9.5234
_cell_volume 1273.011
_database_code_amcsd 0010848
_exptl_crystal_density_diffrn 2.047
_cod_original_formula_sum 'Na Si2 O7 H5'
_cod_database_code 9008302

loop_
_space_group_symop_operation_xyz
x,y,z
x,1/2-y,1/2+z
-x,1/2+y,1/2-z
-x,-y,-z

loop_
_atom_site_aniso_label
_atom_site_aniso_U_11
_atom_site_aniso_U_22
_atom_site_aniso_U_33
_atom_site_aniso_U_12
_atom_site_aniso_U_13
_atom_site_aniso_U_23
Na1 0.03705 0.02985 0.03675 0.00203 0.00677 -0.00175
Na2 0.04009 0.02156 0.04089 0.00339 0.00249 -0.00873
Na3 0.04037 0.02156 0.04135 -0.00474 0.00499 0.00524
Si1 0.01078 0.01161 0.01332 -0.00135 0.00356 -0.00262
Si2 0.01023 0.01327 0.01746 -0.00068 0.00356 -0.00087
Si3 0.01078 0.00995 0.01149 -0.00068 0.00285 -0.00087
Si4 0.01217 0.00995 0.01562 0.00135 0.00356 0.00000
O1 0.03235 0.01990 0.01378 -0.00068 0.00392 0.00262
O2 0.01991 0.01327 0.01975 0.00068 0.00071 -0.00262
O3 0.01161 0.01659 0.02848 0.00203 0.00499 0.00175
O4 0.03041 0.01824 0.01149 -0.00474 0.01354 -0.00349
O5 0.02488 0.00663 0.01103 -0.00406 0.00321 0.00000
O6 0.01023 0.02654 0.01700 -0.00203 -0.00463 0.00349
O-H7 0.01106 0.02985 0.02665 -0.00068 0.00285 0.00698
O-H8 0.01604 0.01824 0.02619 0.00271 0.00677 0.00175
O9 0.01300 0.00995 0.02573 0.00068 0.00036 -0.00349
O10 0.00498 0.01161 0.03721 -0.00745 -0.00428 0.00087
Wat11 0.02101 0.01990 0.03170 0.00339 0.00036 0.00262
Wat12 0.03235 0.02322 0.02159 0.00677 -0.00071 -0.00698
Wat13 0.04092 0.01990 0.03216 0.00542 -0.01426 -0.00087
Wat14 0.03705 0.02820 0.01746 -0.00271 0.00356 -0.00349

loop_
_atom_site_label
_atom_site_fract_x
_atom_site_fract_y
_atom_site_fract_z
_atom_site_type_symbol
_atom_site_attached_hydrogens
Na1 0.50000 0.50000 0.00000 Na 0
Na2 0.00000 0.50000 0.00000 Na 0
Na3 0.74780 0.03240 0.12850 Na 0
Si1 0.28220 0.21430 0.18760 Si 0
Si2 0.69970 0.21820 0.17480 Si 0
Si3 0.77760 0.33880 0.38910 Si 0
Si4 0.20010 0.33490 0.39900 Si 0
O1 0.24210 0.22410 0.02240 O 0
O2 0.24760 0.29710 0.25070 O 0
O3 0.49310 0.19510 0.20500 O 0
O4 0.73070 0.22320 0.00640 O 0
O5 0.74290 0.30010 0.23580 O 0
O6 0.99020 0.35970 0.39920 O 0
O-H7 0.16190 0.15170 0.25850 O 1
O-H8 0.82400 0.15460 0.24440 O 1
O9 0.66620 0.41260 0.40750 O 0
O10 0.31750 0.40830 0.42020 O 0
Wat11 0.75060 0.41080 0.00290 O 2
Wat12 0.24500 0.40800 0.01870 O 2
Wat13 0.02960 0.01230 0.23360 O 2
Wat14 0.47140 0.02400 0.25290 O 2

loop_
_cod_changelog_entry_id
_cod_changelog_entry_author
_cod_changelog_entry_date
_cod_changelog_entry_text
1
;cod-tools version 3.8.0
Id: cif_guess_AMCSD_atom_types 9574 2023-05-10 09:00:05Z saulius
;
2023-05-10T18:51:18+03:00
;Derived atom types and hydrogen counts
from atom names that follow the AMCSD naming convention
(Wat == water, O-H == hydroxyl).
;
2
;cod-tools version 3.10.1
Id: cif_fix_AMCSD_aniso_labels 10200 2024-08-01 14:09:44Z saulius
;
2024-08-02T12:21:10+03:00
;Changed the following '_atom_site_aniso_label' values:
'OH7' -> 'O-H7'
'OH8' -> 'O-H8'
;

loop_
_cod_related_entry_id
_cod_related_entry_database
_cod_related_entry_code
1 AMCSD 0010848
